data_4331611
loop_
_publ_author_name
'Salmon, Lionel'
'Thu\'ery, Pierre'
'Rivi\`ere, Eric'
'Ephritikhine, Michel'

_publ_section_title
;
 Synthesis, Structure, and Magnetic Behavior of a Series of Trinuclear
 Schiff Base Complexes of 5f (UIV, ThIV) and 3d (CuII, ZnII) Ions
;
_journal_issue 1
_journal_name_full 'Inorganic Chemistry'
_journal_page_first 83
_journal_page_last 93
_journal_paper_doi 10.1021/ic0512375
_journal_volume 45
_journal_year 2006
_chemical_formula_sum 'C59 H47 N7 O8 U Zn2'
_chemical_formula_weight 1350.81
_space_group_IT_number 14
_symmetry_cell_setting monoclinic
_symmetry_space_group_name_Hall '-P 2ybc'
_symmetry_space_group_name_H-M 'P 1 21/c 1'
_atom_sites_solution_hydrogens geom
_atom_sites_solution_primary direct
_atom_sites_solution_secondary difmap
_audit_creation_method SHELXL-97
_cell_angle_alpha 90.00
_cell_angle_beta 109.326(3)
_cell_angle_gamma 90.00
_cell_formula_units_Z 4
_cell_length_a 13.5131(7)
_cell_length_b 24.7965(15)
_cell_length_c 16.0543(5)
_cell_measurement_reflns_used 34471
_cell_measurement_temperature 100(2)
_cell_measurement_theta_max 25.68
_cell_measurement_theta_min 2.12
_cell_volume 5076.3(4)
_computing_cell_refinement 'HKL2000 (Otwinowski & Minor, 1997)'
_computing_data_collection 'Kappa-CCD software (Nonius B.V., 1998)'
_computing_data_reduction 'HKL2000 (Otwinowski & Minor, 1997)'
_computing_molecular_graphics 'SHELXTL (Sheldrick, 1999)'
_computing_publication_material 'SHELXTL (Sheldrick, 1999)'
_computing_structure_refinement 'SHELXL-97 (Sheldrick, 1997)'
_computing_structure_solution 'SHELXS-97 (Sheldrick, 1997)'
_diffrn_ambient_temperature 100(2)
_diffrn_measured_fraction_theta_full 0.987
_diffrn_measured_fraction_theta_max 0.987
_diffrn_measurement_device_type 'Nonius Kappa-CCD'
_diffrn_measurement_method '\f scans'
_diffrn_radiation_monochromator graphite
_diffrn_radiation_source 'fine-focus sealed tube'
_diffrn_radiation_type MoK\a
_diffrn_radiation_wavelength 0.71073
_diffrn_reflns_av_R_equivalents 0.1058
_diffrn_reflns_av_sigmaI/netI 0.0905
_diffrn_reflns_limit_h_max 14
_diffrn_reflns_limit_h_min -16
_diffrn_reflns_limit_k_max 30
_diffrn_reflns_limit_k_min -30
_diffrn_reflns_limit_l_max 19
_diffrn_reflns_limit_l_min -19
_diffrn_reflns_number 34471
_diffrn_reflns_theta_full 25.68
_diffrn_reflns_theta_max 25.68
_diffrn_reflns_theta_min 2.12
_diffrn_standards_decay_% none
_diffrn_standards_interval_time 0
_exptl_absorpt_coefficient_mu 4.186
_exptl_absorpt_correction_T_max 0.715
_exptl_absorpt_correction_T_min 0.318
_exptl_absorpt_correction_type refdelf
_exptl_absorpt_process_details 'program DELABS from PLATON (Spek, 2000)'
_exptl_crystal_colour 'translucent dark brown'
_exptl_crystal_density_diffrn 1.767
_exptl_crystal_density_meas ?
_exptl_crystal_description platelet
_exptl_crystal_F_000 2664
_exptl_crystal_size_max 0.38
_exptl_crystal_size_mid 0.12
_exptl_crystal_size_min 0.08
_refine_diff_density_max 0.613
_refine_diff_density_min -1.080
_refine_diff_density_rms 0.137
_refine_ls_extinction_method none
_refine_ls_goodness_of_fit_ref 1.003
_refine_ls_hydrogen_treatment constr
_refine_ls_matrix_type full
_refine_ls_number_parameters 698
_refine_ls_number_reflns 9515
_refine_ls_number_restraints 0
_refine_ls_restrained_S_all 1.003
_refine_ls_R_factor_all 0.0761
_refine_ls_R_factor_gt 0.0451
_refine_ls_shift/su_max 0.001
_refine_ls_shift/su_mean 0.000
_refine_ls_structure_factor_coef Fsqd
_refine_ls_weighting_details 'calc w=1/[\s^2^(Fo^2^)+(0.0205P)^2^] where P=(Fo^2^+2Fc^2^)/3'
_refine_ls_weighting_scheme calc
_refine_ls_wR_factor_gt 0.0865
_refine_ls_wR_factor_ref 0.0966
_reflns_number_gt 6905
_reflns_number_total 9515
_reflns_threshold_expression >2sigma(I)
_cod_data_source_file ic0512375sup1.cif
_cod_data_source_block 3
_cod_depositor_comments
;
The following automatic conversions were performed:

'_exptl_crystal_density_meas' value 'not measured' was changed to '?'
- the value is perceived as not measured.

Automatic conversion script
Id: cif_fix_values 3008 2015-01-20 13:52:24Z robertas 
;
_cod_original_sg_symbol_H-M 'P 21/c'
_cod_database_code 4331611

loop_
_symmetry_equiv_pos_as_xyz
'x, y, z'
'-x, y+1/2, -z+1/2'
'-x, -y, -z'
'x, -y-1/2, z-1/2'

loop_
_atom_site_label
_atom_site_type_symbol
_atom_site_fract_x
_atom_site_fract_y
_atom_site_fract_z
_atom_site_U_iso_or_equiv
_atom_site_adp_type
_atom_site_occupancy
_atom_site_symmetry_multiplicity
_atom_site_calc_flag
_atom_site_refinement_flags
U U 0.492367(19) 0.609419(11) 0.237262(14) 0.02694(8) Uani 1 1 d .
Zn1 Zn 0.33542(6) 0.61891(3) 0.00418(4) 0.02534(17) Uani 1 1 d .
Zn2 Zn 0.68417(6) 0.62797(3) 0.45786(5) 0.02807(18) Uani 1 1 d .
O1 O 0.6492(3) 0.5984(2) 0.2098(3) 0.0326(11) Uani 1 1 d .
O2 O 0.4757(3) 0.59774(18) 0.0846(2) 0.0282(10) Uani 1 1 d .
O3 O 0.3161(3) 0.61409(19) 0.1227(3) 0.0287(10) Uani 1 1 d .
O4 O 0.3494(3) 0.60336(19) 0.2891(2) 0.0286(10) Uani 1 1 d .
N1 N 0.3630(4) 0.5755(2) -0.0953(3) 0.0257(12) Uani 1 1 d .
N2 N 0.1891(4) 0.5853(2) -0.0534(3) 0.0261(12) Uani 1 1 d .
C1 C 0.6524(5) 0.5809(3) 0.1323(4) 0.0280(14) Uani 1 1 d .
C2 C 0.5555(5) 0.5797(3) 0.0621(4) 0.0266(14) Uani 1 1 d .
C3 C 0.5481(5) 0.5593(3) -0.0217(4) 0.0252(14) Uani 1 1 d .
C4 C 0.6406(5) 0.5406(3) -0.0347(4) 0.0297(15) Uani 1 1 d .
H4 H 0.6376 0.5260 -0.0888 0.036 Uiso 1 1 calc R
C5 C 0.7353(5) 0.5439(3) 0.0328(4) 0.0300(15) Uani 1 1 d .
H5 H 0.7961 0.5328 0.0227 0.036 Uiso 1 1 calc R
C6 C 0.7419(5) 0.5636(3) 0.1157(4) 0.0305(15) Uani 1 1 d .
H6 H 0.8067 0.5651 0.1603 0.037 Uiso 1 1 calc R
C7 C 0.4495(5) 0.5533(2) -0.0946(4) 0.0235(13) Uani 1 1 d .
H7 H 0.4492 0.5325 -0.1429 0.028 Uiso 1 1 calc R
C8 C 0.2673(5) 0.5667(2) -0.1646(4) 0.0245(14) Uani 1 1 d .
C9 C 0.1755(5) 0.5723(3) -0.1429(4) 0.0251(14) Uani 1 1 d .
C10 C 0.0778(5) 0.5628(3) -0.2075(4) 0.0267(14) Uani 1 1 d .
H10 H 0.0169 0.5657 -0.1930 0.032 Uiso 1 1 calc R
C11 C 0.0713(5) 0.5490(3) -0.2934(4) 0.0298(15) Uani 1 1 d .
C12 C 0.1632(6) 0.5457(3) -0.3161(4) 0.0301(15) Uani 1 1 d .
C13 C 0.2596(5) 0.5538(3) -0.2512(4) 0.0294(15) Uani 1 1 d .
H13 H 0.3206 0.5505 -0.2656 0.035 Uiso 1 1 calc R
C14 C -0.0350(5) 0.5396(3) -0.3621(4) 0.0324(16) Uani 1 1 d .
H14A H -0.0394 0.5031 -0.3829 0.049 Uiso 1 1 calc R
H14B H -0.0444 0.5640 -0.4106 0.049 Uiso 1 1 calc R
H14C H -0.0887 0.5458 -0.3363 0.049 Uiso 1 1 calc R
C15 C 0.1568(6) 0.5346(3) -0.4106(4) 0.0358(17) Uani 1 1 d .
H15A H 0.2262 0.5344 -0.4145 0.054 Uiso 1 1 calc R
H15B H 0.1159 0.5622 -0.4484 0.054 Uiso 1 1 calc R
H15C H 0.1244 0.5001 -0.4286 0.054 Uiso 1 1 calc R
C16 C 0.1257(5) 0.5707(3) -0.0125(4) 0.0289(15) Uani 1 1 d .
H16 H 0.0626 0.5553 -0.0469 0.035 Uiso 1 1 calc R
C17 C 0.1415(5) 0.5758(3) 0.0805(4) 0.0270(14) Uani 1 1 d .
C18 C 0.2366(5) 0.5938(2) 0.1425(4) 0.0247(14) Uani 1 1 d .
C19 C 0.2546(5) 0.5888(3) 0.2357(4) 0.0274(14) Uani 1 1 d .
C20 C 0.1728(5) 0.5704(3) 0.2624(4) 0.0295(15) Uani 1 1 d .
H20 H 0.1815 0.5691 0.3223 0.035 Uiso 1 1 calc R
C21 C 0.0777(5) 0.5538(3) 0.2011(4) 0.0318(15) Uani 1 1 d .
H21 H 0.0247 0.5408 0.2207 0.038 Uiso 1 1 calc R
C22 C 0.0621(5) 0.5564(3) 0.1128(4) 0.0277(14) Uani 1 1 d .
H22 H -0.0019 0.5454 0.0729 0.033 Uiso 1 1 calc R
O5 O 0.4780(4) 0.70105(19) 0.2066(3) 0.0329(11) Uani 1 1 d .
O6 O 0.5786(4) 0.66692(19) 0.3607(3) 0.0340(11) Uani 1 1 d .
O7 O 0.6047(3) 0.57095(18) 0.3772(3) 0.0298(10) Uani 1 1 d .
O8 O 0.4846(4) 0.51647(18) 0.2486(3) 0.0300(10) Uani 1 1 d .
N3 N 0.6764(4) 0.6893(2) 0.5421(3) 0.0281(13) Uani 1 1 d .
N4 N 0.6952(4) 0.5820(2) 0.5659(3) 0.0289(12) Uani 1 1 d .
C23 C 0.5125(6) 0.7395(3) 0.2682(4) 0.0317(15) Uani 1 1 d .
C24 C 0.5661(5) 0.7206(3) 0.3556(4) 0.0290(15) Uani 1 1 d .
C25 C 0.5976(5) 0.7550(3) 0.4282(4) 0.0319(16) Uani 1 1 d .
C26 C 0.5802(6) 0.8114(3) 0.4120(4) 0.0351(17) Uani 1 1 d .
H26 H 0.6012 0.8357 0.4588 0.042 Uiso 1 1 calc R
C27 C 0.5329(6) 0.8297(3) 0.3283(4) 0.0379(17) Uani 1 1 d .
H27 H 0.5227 0.8666 0.3188 0.046 Uiso 1 1 calc R
C28 C 0.4989(6) 0.7945(3) 0.2558(4) 0.0343(16) Uani 1 1 d .
H28 H 0.4673 0.8083 0.1993 0.041 Uiso 1 1 calc R
C29 C 0.6425(5) 0.7369(3) 0.5190(4) 0.0349(17) Uani 1 1 d .
H29 H 0.6468 0.7617 0.5635 0.042 Uiso 1 1 calc R
C30 C 0.7161(5) 0.6707(3) 0.6305(4) 0.0285(15) Uani 1 1 d .
C31 C 0.7276(5) 0.6142(3) 0.6434(4) 0.0296(15) Uani 1 1 d .
C32 C 0.7686(5) 0.5939(3) 0.7297(4) 0.0294(15) Uani 1 1 d .
H32 H 0.7748 0.5568 0.7388 0.035 Uiso 1 1 calc R
C33 C 0.7999(5) 0.6286(3) 0.8012(4) 0.0326(17) Uani 1 1 d .
C34 C 0.7899(5) 0.6842(3) 0.7886(4) 0.0337(16) Uani 1 1 d .
C35 C 0.7462(5) 0.7046(3) 0.7043(4) 0.0356(17) Uani 1 1 d .
H35 H 0.7365 0.7416 0.6964 0.043 Uiso 1 1 calc R
C36 C 0.8462(5) 0.6060(3) 0.8927(4) 0.0391(17) Uani 1 1 d .
H36A H 0.8013 0.6145 0.9264 0.059 Uiso 1 1 calc R
H36B H 0.9142 0.6216 0.9207 0.059 Uiso 1 1 calc R
H36C H 0.8526 0.5676 0.8895 0.059 Uiso 1 1 calc R
C37 C 0.8257(6) 0.7221(3) 0.8657(4) 0.0430(19) Uani 1 1 d .
H37A H 0.9005 0.7198 0.8922 0.064 Uiso 1 1 calc R
H37B H 0.7930 0.7125 0.9083 0.064 Uiso 1 1 calc R
H37C H 0.8065 0.7583 0.8457 0.064 Uiso 1 1 calc R
C38 C 0.6678(5) 0.5319(3) 0.5633(4) 0.0258(14) Uani 1 1 d .
H38 H 0.6790 0.5149 0.6172 0.031 Uiso 1 1 calc R
C39 C 0.6211(5) 0.4994(3) 0.4840(4) 0.0304(15) Uani 1 1 d .
C40 C 0.5863(5) 0.5211(3) 0.3967(4) 0.0268(14) Uani 1 1 d .
C41 C 0.5221(5) 0.4897(3) 0.3255(4) 0.0274(15) Uani 1 1 d .
C42 C 0.5023(5) 0.4367(3) 0.3399(4) 0.0303(15) Uani 1 1 d .
H42 H 0.4622 0.4154 0.2932 0.036 Uiso 1 1 calc R
C43 C 0.5423(5) 0.4149(3) 0.4248(4) 0.0291(15) Uani 1 1 d .
H43 H 0.5308 0.3786 0.4331 0.035 Uiso 1 1 calc R
C44 C 0.5984(5) 0.4455(3) 0.4963(4) 0.0297(15) Uani 1 1 d .
H44 H 0.6210 0.4304 0.5526 0.036 Uiso 1 1 calc R
N5 N 0.3237(4) 0.6986(2) -0.0277(3) 0.0288(13) Uani 1 1 d .
C45 C 0.3271(6) 0.7158(3) -0.1062(4) 0.0347(16) Uani 1 1 d .
H45 H 0.3354 0.6905 -0.1461 0.042 Uiso 1 1 calc R
C46 C 0.3188(5) 0.7691(3) -0.1299(5) 0.0378(17) Uani 1 1 d .
H46 H 0.3229 0.7795 -0.1843 0.045 Uiso 1 1 calc R
C47 C 0.3042(6) 0.8071(3) -0.0729(5) 0.0392(18) Uani 1 1 d .
H47 H 0.2977 0.8435 -0.0880 0.047 Uiso 1 1 calc R
C48 C 0.2995(6) 0.7899(3) 0.0081(5) 0.0411(18) Uani 1 1 d .
H48 H 0.2900 0.8147 0.0483 0.049 Uiso 1 1 calc R
C49 C 0.3089(6) 0.7357(3) 0.0280(5) 0.0364(17) Uani 1 1 d .
H49 H 0.3050 0.7243 0.0820 0.044 Uiso 1 1 calc R
N6 N 0.8294(4) 0.6345(2) 0.4406(3) 0.0283(12) Uani 1 1 d .
C50 C 0.8444(5) 0.6113(3) 0.3712(4) 0.0398(17) Uani 1 1 d .
H50 H 0.7901 0.5910 0.3335 0.048 Uiso 1 1 calc R
C51 C 0.9352(6) 0.6157(4) 0.3526(5) 0.049(2) Uani 1 1 d .
H51 H 0.9417 0.5987 0.3030 0.058 Uiso 1 1 calc R
C52 C 1.0175(6) 0.6452(4) 0.4071(5) 0.047(2) Uani 1 1 d .
H52 H 1.0805 0.6485 0.3959 0.057 Uiso 1 1 calc R
C53 C 1.0020(6) 0.6697(3) 0.4795(5) 0.0424(19) Uani 1 1 d .
H53 H 1.0548 0.6905 0.5180 0.051 Uiso 1 1 calc R
C54 C 0.9074(6) 0.6631(3) 0.4938(4) 0.0378(17) Uani 1 1 d .
H54 H 0.8982 0.6795 0.5429 0.045 Uiso 1 1 calc R
N7 N 0.1596(6) 0.7298(3) 0.6664(4) 0.0523(18) Uani 1 1 d .
C55 C 0.1200(8) 0.7791(4) 0.6517(6) 0.062(3) Uani 1 1 d .
H55 H 0.1483 0.8031 0.6211 0.075 Uiso 1 1 calc R
C56 C 0.0393(9) 0.7970(4) 0.6792(7) 0.073(3) Uani 1 1 d .
H56 H 0.0139 0.8321 0.6675 0.087 Uiso 1 1 calc R
C57 C -0.0026(8) 0.7617(4) 0.7243(6) 0.066(3) Uani 1 1 d .
H57 H -0.0562 0.7727 0.7447 0.079 Uiso 1 1 calc R
C58 C 0.0349(7) 0.7102(3) 0.7391(5) 0.052(2) Uani 1 1 d .
H58 H 0.0061 0.6853 0.7680 0.062 Uiso 1 1 calc R
C59 C 0.1168(7) 0.6960(3) 0.7101(5) 0.048(2) Uani 1 1 d .
H59 H 0.1436 0.6612 0.7215 0.058 Uiso 1 1 calc R

loop_
_atom_site_aniso_label
_atom_site_aniso_U_11
_atom_site_aniso_U_22
_atom_site_aniso_U_33
_atom_site_aniso_U_23
_atom_site_aniso_U_13
_atom_site_aniso_U_12
U 0.02661(12) 0.02816(14) 0.02546(12) -0.00101(11) 0.00781(9) 0.00051(12)
Zn1 0.0244(4) 0.0257(4) 0.0267(4) -0.0004(3) 0.0096(3) 0.0001(3)
Zn2 0.0283(4) 0.0279(4) 0.0271(4) -0.0003(3) 0.0080(3) 0.0006(3)
O1 0.027(2) 0.043(3) 0.029(2) 0.001(2) 0.0110(19) 0.000(2)
O2 0.026(2) 0.036(3) 0.023(2) -0.0020(18) 0.0088(18) 0.006(2)
O3 0.028(2) 0.033(3) 0.027(2) -0.0013(19) 0.0127(18) -0.003(2)
O4 0.032(2) 0.028(3) 0.024(2) -0.0001(19) 0.0078(18) 0.002(2)
N1 0.029(3) 0.023(3) 0.026(3) 0.001(2) 0.010(2) 0.001(2)
N2 0.029(3) 0.024(3) 0.027(3) -0.001(2) 0.012(2) 0.001(2)
C1 0.032(4) 0.026(4) 0.027(3) -0.001(3) 0.012(3) -0.004(3)
C2 0.025(3) 0.027(4) 0.029(3) 0.000(3) 0.010(3) 0.000(3)
C3 0.027(3) 0.021(4) 0.028(3) 0.007(2) 0.011(3) -0.004(3)
C4 0.032(4) 0.027(4) 0.030(3) 0.000(3) 0.010(3) -0.001(3)
C5 0.024(3) 0.032(4) 0.037(4) 0.004(3) 0.014(3) 0.007(3)
C6 0.026(3) 0.034(4) 0.033(3) 0.006(3) 0.012(3) 0.002(3)
C7 0.030(3) 0.018(3) 0.024(3) 0.001(2) 0.012(3) 0.001(3)
C8 0.027(3) 0.016(3) 0.030(3) 0.001(2) 0.009(3) 0.001(3)
C9 0.025(3) 0.027(4) 0.025(3) -0.002(3) 0.011(3) -0.004(3)
C10 0.025(3) 0.027(4) 0.034(3) -0.002(3) 0.017(3) -0.002(3)
C11 0.029(4) 0.028(4) 0.031(3) 0.007(3) 0.009(3) -0.002(3)
C12 0.040(4) 0.021(4) 0.030(3) 0.002(3) 0.013(3) 0.008(3)
C13 0.027(3) 0.034(4) 0.031(3) 0.001(3) 0.015(3) 0.004(3)
C14 0.029(4) 0.042(4) 0.025(3) -0.001(3) 0.007(3) -0.001(3)
C15 0.039(4) 0.038(4) 0.033(4) -0.001(3) 0.014(3) 0.009(3)
C16 0.028(3) 0.025(4) 0.031(3) 0.005(3) 0.006(3) 0.001(3)
C17 0.029(3) 0.026(4) 0.028(3) -0.002(3) 0.011(3) -0.002(3)
C18 0.026(3) 0.018(3) 0.033(3) 0.003(2) 0.014(3) 0.003(3)
C19 0.029(3) 0.024(4) 0.030(3) -0.004(3) 0.011(3) 0.004(3)
C20 0.040(4) 0.025(4) 0.024(3) -0.002(3) 0.012(3) 0.009(3)
C21 0.034(4) 0.025(4) 0.043(4) 0.002(3) 0.022(3) 0.003(3)
C22 0.024(3) 0.027(4) 0.035(3) 0.004(3) 0.012(3) 0.002(3)
O5 0.035(3) 0.032(3) 0.027(2) 0.0012(19) 0.005(2) -0.003(2)
O6 0.039(3) 0.024(3) 0.032(2) -0.0005(19) 0.003(2) 0.000(2)
O7 0.032(3) 0.026(3) 0.029(2) -0.0017(19) 0.009(2) -0.003(2)
O8 0.035(3) 0.024(2) 0.032(2) -0.0029(19) 0.013(2) 0.001(2)
N3 0.030(3) 0.020(3) 0.033(3) -0.005(2) 0.008(2) 0.001(2)
N4 0.032(3) 0.025(3) 0.030(3) 0.004(2) 0.011(2) 0.001(2)
C23 0.035(4) 0.028(4) 0.035(3) 0.001(3) 0.015(3) -0.001(3)
C24 0.027(4) 0.029(4) 0.030(3) 0.001(3) 0.009(3) 0.003(3)
C25 0.031(4) 0.031(4) 0.034(4) -0.001(3) 0.011(3) 0.001(3)
C26 0.048(4) 0.027(4) 0.032(3) -0.002(3) 0.014(3) -0.005(3)
C27 0.045(4) 0.030(4) 0.039(4) 0.003(3) 0.014(3) 0.001(3)
C28 0.044(4) 0.029(4) 0.033(4) 0.000(3) 0.017(3) -0.001(4)
C29 0.036(4) 0.032(4) 0.030(3) -0.010(3) 0.003(3) -0.001(3)
C30 0.027(3) 0.035(4) 0.022(3) -0.001(3) 0.006(3) -0.004(3)
C31 0.023(3) 0.043(4) 0.023(3) 0.002(3) 0.009(2) 0.006(3)
C32 0.025(3) 0.025(4) 0.042(4) 0.001(3) 0.015(3) 0.007(3)
C33 0.025(3) 0.050(5) 0.027(3) -0.004(3) 0.014(3) 0.004(3)
C34 0.030(4) 0.040(5) 0.033(4) -0.005(3) 0.014(3) -0.007(3)
C35 0.030(4) 0.036(4) 0.036(4) 0.001(3) 0.005(3) -0.001(3)
C36 0.039(4) 0.048(5) 0.032(3) -0.002(3) 0.013(3) 0.002(4)
C37 0.037(4) 0.051(5) 0.039(4) -0.007(3) 0.011(3) 0.000(4)
C38 0.021(3) 0.030(4) 0.030(3) 0.006(3) 0.013(3) 0.007(3)
C39 0.028(4) 0.036(4) 0.027(3) -0.003(3) 0.010(3) 0.010(3)
C40 0.022(3) 0.024(4) 0.037(4) 0.001(3) 0.015(3) 0.006(3)
C41 0.023(3) 0.033(4) 0.029(3) -0.001(3) 0.013(3) 0.005(3)
C42 0.030(4) 0.022(4) 0.040(4) -0.005(3) 0.014(3) -0.003(3)
C43 0.030(4) 0.021(4) 0.041(4) 0.000(3) 0.017(3) 0.002(3)
C44 0.024(3) 0.033(4) 0.035(3) 0.000(3) 0.014(3) 0.006(3)
N5 0.023(3) 0.030(3) 0.033(3) -0.004(2) 0.009(2) 0.001(2)
C45 0.041(4) 0.037(4) 0.030(3) 0.009(3) 0.016(3) -0.001(3)
C46 0.031(4) 0.041(5) 0.041(4) 0.011(3) 0.012(3) 0.005(3)
C47 0.035(4) 0.024(4) 0.053(4) 0.008(3) 0.007(3) 0.000(3)
C48 0.042(4) 0.035(5) 0.039(4) -0.006(3) 0.004(3) -0.001(3)
C49 0.032(4) 0.037(4) 0.038(4) 0.000(3) 0.010(3) 0.004(3)
N6 0.036(3) 0.021(3) 0.029(3) -0.001(2) 0.013(2) 0.001(2)
C50 0.032(4) 0.047(5) 0.036(4) 0.002(4) 0.005(3) 0.007(4)
C51 0.034(4) 0.073(6) 0.038(4) -0.007(4) 0.009(3) 0.008(4)
C52 0.044(5) 0.058(6) 0.044(4) 0.002(4) 0.020(4) -0.007(4)
C53 0.042(4) 0.040(5) 0.043(4) 0.000(3) 0.011(3) -0.008(4)
C54 0.039(4) 0.044(5) 0.031(4) -0.005(3) 0.012(3) 0.001(4)
N7 0.070(5) 0.043(5) 0.050(4) -0.008(3) 0.029(4) -0.018(4)
C55 0.089(8) 0.043(6) 0.061(5) -0.010(4) 0.033(5) -0.019(5)
C56 0.083(8) 0.035(6) 0.097(7) -0.001(5) 0.024(6) -0.001(5)
C57 0.068(6) 0.054(6) 0.082(7) -0.009(5) 0.032(5) 0.000(5)
C58 0.062(6) 0.033(5) 0.070(5) -0.007(4) 0.033(5) -0.007(4)
C59 0.059(5) 0.041(5) 0.043(4) 0.001(3) 0.015(4) -0.004(4)

loop_
_atom_type_symbol
_atom_type_description
_atom_type_scat_dispersion_real
_atom_type_scat_dispersion_imag
_atom_type_scat_source
C C 0.0033 0.0016 'International Tables Vol C Tables 4.2.6.8 and 6.1.1.4'
H H 0.0000 0.0000 'International Tables Vol C Tables 4.2.6.8 and 6.1.1.4'
N N 0.0061 0.0033 'International Tables Vol C Tables 4.2.6.8 and 6.1.1.4'
O O 0.0106 0.0060 'International Tables Vol C Tables 4.2.6.8 and 6.1.1.4'
Zn Zn 0.2839 1.4301 'International Tables Vol C Tables 4.2.6.8 and 6.1.1.4'
U U -9.6767 9.6646 'International Tables Vol C Tables 4.2.6.8 and 6.1.1.4'

loop_
_geom_angle_atom_site_label_1
_geom_angle_atom_site_label_2
_geom_angle_atom_site_label_3
_geom_angle
O8 U O1 88.03(17)
O8 U O5 171.24(15)
O1 U O5 95.33(17)
O8 U O4 81.05(16)
O1 U O4 166.10(15)
O5 U O4 96.73(17)
O8 U O2 88.21(15)
O1 U O2 64.85(14)
O5 U O2 85.91(15)
O4 U O2 122.93(14)
O8 U O6 123.17(15)
O1 U O6 90.15(16)
O5 U O6 65.03(15)
O4 U O6 88.67(15)
O2 U O6 140.15(16)
O8 U O7 64.63(15)
O1 U O7 78.50(15)
O5 U O7 123.96(15)
O4 U O7 89.00(14)
O2 U O7 135.13(15)
O6 U O7 59.42(16)
O8 U O3 92.70(15)
O1 U O3 125.27(14)
O5 U O3 78.75(15)
O4 U O3 64.26(13)
O2 U O3 60.48(14)
O6 U O3 131.80(15)
O7 U O3 148.03(15)
Zn1 U Zn2 165.869(18)
O2 Zn1 O3 76.29(17)
O2 Zn1 N5 113.6(2)
O3 Zn1 N5 105.8(2)
O2 Zn1 N1 89.27(19)
O3 Zn1 N1 144.8(2)
N5 Zn1 N1 109.3(2)
O2 Zn1 N2 139.0(2)
O3 Zn1 N2 89.70(19)
N5 Zn1 N2 107.3(2)
N1 Zn1 N2 80.4(2)
O2 Zn1 U 37.57(12)
O3 Zn1 U 40.33(12)
N5 Zn1 U 106.93(14)
N1 Zn1 U 124.68(14)
N2 Zn1 U 125.43(14)
O7 Zn2 O6 74.91(18)
O7 Zn2 N4 91.6(2)
O6 Zn2 N4 140.6(2)
O7 Zn2 N3 145.4(2)
O6 Zn2 N3 88.7(2)
N4 Zn2 N3 81.9(2)
O7 Zn2 N6 107.5(2)
O6 Zn2 N6 108.8(2)
N4 Zn2 N6 110.5(2)
N3 Zn2 N6 106.6(2)
C1 O1 U 122.0(4)
C2 O2 Zn1 127.1(3)
C2 O2 U 120.6(3)
Zn1 O2 U 112.30(19)
C18 O3 Zn1 128.5(4)
C18 O3 O2 148.0(4)
Zn1 O3 O2 51.32(13)
C18 O3 U 117.6(3)
Zn1 O3 U 108.12(18)
O2 O3 U 58.15(13)
C19 O4 U 121.2(4)
C7 N1 C8 122.0(5)
C7 N1 Zn1 127.8(4)
C8 N1 Zn1 109.8(4)
C16 N2 C9 124.3(5)
C16 N2 Zn1 125.8(4)
C9 N2 Zn1 109.2(4)
O1 C1 C6 125.4(6)
O1 C1 C2 116.3(6)
C6 C1 C2 118.3(6)
O2 C2 C3 125.1(5)
O2 C2 C1 113.5(5)
C3 C2 C1 121.4(6)
C2 C3 C4 118.2(5)
C2 C3 C7 124.0(6)
C4 C3 C7 117.7(5)
C5 C4 C3 120.0(6)
C4 C5 C6 121.5(6)
C1 C6 C5 120.4(6)
N1 C7 C3 123.2(6)
C13 C8 C9 119.4(5)
C13 C8 N1 124.4(6)
C9 C8 N1 116.2(5)
C8 C9 C10 119.5(5)
C8 C9 N2 116.3(5)
C10 C9 N2 124.1(6)
C11 C10 C9 120.6(6)
C10 C11 C12 119.8(6)
C10 C11 C14 119.5(6)
C12 C11 C14 120.7(6)
C13 C12 C11 119.2(6)
C13 C12 C15 120.4(6)
C11 C12 C15 120.4(6)
C12 C13 C8 121.5(6)
N2 C16 C17 127.3(6)
C18 C17 C22 118.1(5)
C18 C17 C16 123.1(6)
C22 C17 C16 118.5(6)
O3 C18 C17 125.2(5)
O3 C18 C19 114.4(5)
C17 C18 C19 120.4(6)
O4 C19 C20 125.7(5)
O4 C19 C18 116.1(6)
C20 C19 C18 118.1(5)
C19 C20 C21 121.3(6)
C22 C21 C20 120.5(6)
C21 C22 C17 121.3(6)
C23 O5 U 123.7(4)
C24 O6 Zn2 125.1(4)
C24 O6 U 121.4(4)
Zn2 O6 U 112.7(2)
C40 O7 Zn2 128.3(4)
C40 O7 U 118.3(4)
Zn2 O7 U 111.1(2)
O6 O7 U 59.38(14)
C41 O8 U 123.3(4)
C29 N3 C30 124.9(6)
C29 N3 Zn2 125.7(4)
C30 N3 Zn2 109.4(4)
C38 N4 C31 124.8(6)
C38 N4 Zn2 124.7(4)
C31 N4 Zn2 110.2(4)
O5 C23 C28 126.7(6)
O5 C23 C24 115.6(6)
C28 C23 C24 117.7(6)
O6 C24 C25 124.0(6)
O6 C24 C23 113.4(6)
C25 C24 C23 122.5(6)
C24 C25 C26 117.5(6)
C24 C25 C29 124.1(6)
C26 C25 C29 118.4(6)
C27 C26 C25 120.1(6)
C26 C27 C28 122.0(7)
C23 C28 C27 120.1(6)
N3 C29 C25 124.7(6)
C35 C30 N3 124.0(6)
C35 C30 C31 118.9(6)
N3 C30 C31 117.1(5)
C32 C31 C30 119.2(6)
C32 C31 N4 124.7(6)
C30 C31 N4 116.1(5)
C33 C32 C31 120.5(7)
C32 C33 C34 120.3(6)
C32 C33 C36 119.7(7)
C34 C33 C36 120.0(6)
C35 C34 C33 119.6(6)
C35 C34 C37 119.7(7)
C33 C34 C37 120.7(6)
C34 C35 C30 121.3(7)
N4 C38 C39 126.5(6)
C44 C39 C40 118.8(6)
C44 C39 C38 117.0(6)
C40 C39 C38 123.7(6)
O7 C40 C41 115.9(5)
O7 C40 C39 123.9(6)
C41 C40 C39 120.1(6)
O8 C41 C42 126.1(6)
O8 C41 C40 114.5(6)
C42 C41 C40 119.3(6)
C41 C42 C43 120.0(6)
C44 C43 C42 121.9(6)
C43 C44 C39 119.6(6)
C49 N5 C45 117.8(6)
C49 N5 Zn1 120.9(5)
C45 N5 Zn1 121.3(5)
N5 C45 C46 122.7(7)
C45 C46 C47 119.6(7)
C46 C47 C48 118.3(7)
C49 C48 C47 119.1(7)
N5 C49 C48 122.5(7)
C54 N6 C50 117.7(6)
C54 N6 Zn2 122.8(5)
C50 N6 Zn2 119.5(5)
N6 C50 C51 123.3(7)
C50 C51 C52 120.1(7)
C51 C52 C53 116.8(7)
C54 C53 C52 119.5(7)
N6 C54 C53 122.6(7)
C55 N7 C59 116.8(8)
N7 C55 C56 123.8(9)
C57 C56 C55 118.1(10)
C56 C57 C58 119.7(10)
C57 C58 C59 118.1(9)
N7 C59 C58 123.4(8)

loop_
_geom_bond_atom_site_label_1
_geom_bond_atom_site_label_2
_geom_bond_distance
U O8 2.317(4)
U O1 2.319(4)
U O5 2.319(5)
U O4 2.348(4)
U O2 2.404(4)
U O6 2.406(4)
U O7 2.451(4)
U O3 2.484(4)
U Zn1 3.6473(7)
U Zn2 3.6601(7)
Zn1 O2 1.979(4)
Zn1 O3 2.008(4)
Zn1 N5 2.035(6)
Zn1 N1 2.059(5)
Zn1 N2 2.061(5)
Zn2 O7 1.977(4)
Zn2 O6 1.982(4)
Zn2 N4 2.039(5)
Zn2 N3 2.061(5)
Zn2 N6 2.077(6)
O1 C1 1.331(7)
O2 C2 1.322(8)
O2 O3 2.463(6)
O2 N1 2.837(6)
O3 C18 1.317(8)
O3 N2 2.870(6)
O4 C19 1.334(7)
N1 C7 1.289(8)
N1 C8 1.417(8)
N1 N2 2.660(8)
N2 C16 1.292(8)
N2 C9 1.423(7)
C1 C6 1.391(9)
C1 C2 1.417(8)
C2 C3 1.410(9)
C3 C4 1.413(9)
C3 C7 1.461(8)
C4 C5 1.379(9)
C5 C6 1.392(9)
C8 C13 1.396(8)
C8 C9 1.402(9)
C9 C10 1.402(8)
C10 C11 1.395(9)
C11 C12 1.407(10)
C11 C14 1.511(8)
C12 C13 1.388(9)
C12 C15 1.516(9)
C16 C17 1.442(8)
C17 C18 1.412(8)
C17 C22 1.421(9)
C18 C19 1.440(8)
C19 C20 1.389(9)
C20 C21 1.398(9)
C21 C22 1.364(9)
O5 C23 1.341(8)
O6 C24 1.342(8)
O6 O7 2.407(7)
O6 N3 2.826(6)
O7 C40 1.320(8)
O7 N4 2.880(6)
O8 C41 1.345(7)
N3 C29 1.275(9)
N3 C30 1.417(8)
N3 N4 2.687(8)
N4 C38 1.293(9)
N4 C31 1.420(8)
C23 C28 1.383(9)
C23 C24 1.427(9)
C24 C25 1.392(9)
C25 C26 1.428(10)
C25 C29 1.453(9)
C26 C27 1.361(9)
C27 C28 1.405(9)
C30 C35 1.399(9)
C30 C31 1.417(10)
C31 C32 1.404(9)
C32 C33 1.385(9)
C33 C34 1.395(10)
C33 C36 1.500(9)
C34 C35 1.381(9)
C34 C37 1.501(9)
C38 C39 1.461(9)
C39 C44 1.402(10)
C39 C40 1.426(9)
C40 C41 1.416(9)
C41 C42 1.376(9)
C42 C43 1.398(9)
C43 C44 1.376(9)
N5 C49 1.342(9)
N5 C45 1.345(8)
C45 C46 1.370(10)
C46 C47 1.372(10)
C47 C48 1.390(10)
C48 C49 1.379(10)
N6 C54 1.323(9)
N6 C50 1.327(9)
C50 C51 1.360(10)
C51 C52 1.375(11)
C52 C53 1.388(11)
C53 C54 1.381(10)
N7 C55 1.325(12)
N7 C59 1.342(10)
C55 C56 1.378(14)
C56 C57 1.373(14)
C57 C58 1.366(12)
C58 C59 1.380(12)
